data_7249201
loop_
_publ_author_name
'Adusei, Emmanuel B. A.'
'Casetti, Vincent T.'
'Goldsmith, Calvin D.'
'Caswell, Madison'
'Alinj, Drecila'
'Park, Jimin'
'Zeller, Matthias'
'Rusakov, Alexander A.'
'Kinney, Zacharias J.'

_publ_section_title
;
 Bent naphthodithiophenes: synthesis and characterization of isomeric
 fluorophores
;
_journal_issue 35
_journal_name_full 'RSC Advances'
_journal_page_first 25120
_journal_page_last 25129
_journal_paper_doi 10.1039/D4RA04850D
_journal_volume 14
_journal_year 2024
_chemical_formula_sum 'C38 H40 O2 S2'
_chemical_formula_weight 592.82
_space_group_crystal_system monoclinic
_space_group_IT_number 15
_space_group_name_Hall '-C 2yc'
_space_group_name_H-M_alt 'C 1 2/c 1'
_atom_sites_solution_hydrogens geom
_atom_sites_solution_primary dual
_atom_sites_solution_secondary difmap
_audit_creation_method SHELXL-2018/3
_audit_update_record
;
2024-06-10 deposited with the CCDC.	2024-07-26 downloaded from the CCDC.
;
_cell_angle_alpha 90
_cell_angle_beta 104.041(2)
_cell_angle_gamma 90
_cell_formula_units_Z 16
_cell_length_a 41.918(3)
_cell_length_b 26.6997(19)
_cell_length_c 15.3487(11)
_cell_measurement_reflns_used 9188
_cell_measurement_temperature 150(2)
_cell_measurement_theta_max 28.3910
_cell_measurement_theta_min 2.3882
_cell_volume 16665(2)
_computing_cell_refinement 'SAINT V8.40B (Bruker, 2020)'
_computing_data_collection 'Apex4 v2022.1-1 (Bruker, 2022)'
_computing_data_reduction 'SAINT V8.40B (Bruker, 2020)'
_computing_structure_refinement
;  
SHELXL-2018/3 (Sheldrick, 2015a, 2018), 
SHELXLE Rev1460 (H\"ubschle et al., 2011)
;
_computing_structure_solution 'SHELXT (Sheldrick, 2015b)'
_diffrn_ambient_temperature 150(2)
_diffrn_detector_area_resol_mean 7.4074
_diffrn_detector_type 'PhotonII charge-integrating pixel array (CPAD)'
_diffrn_measured_fraction_theta_full 0.997
_diffrn_measured_fraction_theta_max 0.980
_diffrn_measurement_device 'three circle diffractometer'
_diffrn_measurement_device_type 'Bruker AXS D8 Quest'
_diffrn_measurement_method 'omega and phi scans'
_diffrn_radiation_monochromator 'Triumph curved graphite crystal'
_diffrn_radiation_type MoK\a
_diffrn_radiation_wavelength 0.71073
_diffrn_reflns_av_R_equivalents 0.0501
_diffrn_reflns_av_unetI/netI 0.0836
_diffrn_reflns_Laue_measured_fraction_full 0.997
_diffrn_reflns_Laue_measured_fraction_max 0.980
_diffrn_reflns_limit_h_max 46
_diffrn_reflns_limit_h_min -56
_diffrn_reflns_limit_k_max 35
_diffrn_reflns_limit_k_min -35
_diffrn_reflns_limit_l_max 20
_diffrn_reflns_limit_l_min -18
_diffrn_reflns_number 54446
_diffrn_reflns_point_group_measured_fraction_full 0.997
_diffrn_reflns_point_group_measured_fraction_max 0.980
_diffrn_reflns_theta_full 25.242
_diffrn_reflns_theta_max 28.487
_diffrn_reflns_theta_min 1.927
_diffrn_source 'fine focus sealed tube X-ray source'
_diffrn_source_current '30 mA'
_diffrn_source_voltage '50 kV'
_exptl_absorpt_coefficient_mu 0.153
_exptl_absorpt_correction_T_max 0.7457
_exptl_absorpt_correction_T_min 0.5720
_exptl_absorpt_correction_type multi-scan
_exptl_absorpt_process_details
;
 SADABS 2016/2: Krause, L., Herbst-Irmer, R., Sheldrick G.M. & Stalke D.,
 J. Appl. Cryst. 48 (2015) 3-10
;
_exptl_crystal_colour colourless
_exptl_crystal_density_diffrn 0.945
_exptl_crystal_description blade
_exptl_crystal_F_000 5056
_exptl_crystal_size_max 0.320
_exptl_crystal_size_mid 0.180
_exptl_crystal_size_min 0.060
_refine_diff_density_max 1.063
_refine_diff_density_min -0.646
_refine_diff_density_rms 0.071
_refine_ls_extinction_method none
_refine_ls_goodness_of_fit_ref 1.031
_refine_ls_hydrogen_treatment constr
_refine_ls_matrix_type full
_refine_ls_number_parameters 857
_refine_ls_number_reflns 20701
_refine_ls_number_restraints 340
_refine_ls_restrained_S_all 1.032
_refine_ls_R_factor_all 0.1257
_refine_ls_R_factor_gt 0.0774
_refine_ls_shift/su_max 0.001
_refine_ls_shift/su_mean 0.000
_refine_ls_structure_factor_coef Fsqd
_refine_ls_weighting_details 'w=1/[\s^2^(Fo^2^)+(0.1338P)^2^+14.9104P] where P=(Fo^2^+2Fc^2^)/3'
_refine_ls_weighting_scheme calc
_refine_ls_wR_factor_gt 0.2225
_refine_ls_wR_factor_ref 0.2622
_reflns_Friedel_coverage 0.000
_reflns_number_gt 11948
_reflns_number_total 20701
_reflns_threshold_expression 'I > 2\s(I)'
_cod_data_source_file d4ra04850d3.cif
_cod_data_source_block ea_2_37_0m_sq
_cod_original_sg_symbol_H-M 'C 2/c'
_cod_database_code 7249201
_shelx_shelxl_version_number 2018/3
_shelx_space_group_comment
;
The symmetry employed for this shelxl refinement is uniquely defined
by the following loop, which should always be used as a source of
symmetry information in preference to the above space-group names.
They are only intended as comments.
;
_shelx_estimated_absorpt_t_min 0.953
_shelx_estimated_absorpt_t_max 0.991

loop_
_space_group_symop_operation_xyz
'x, y, z'
'-x, y, -z+1/2'
'x+1/2, y+1/2, z'
'-x+1/2, y+1/2, -z+1/2'
'-x, -y, -z'
'x, -y, z-1/2'
'-x+1/2, -y+1/2, -z'
'x+1/2, -y+1/2, z-1/2'

loop_
_atom_site_label
_atom_site_type_symbol
_atom_site_fract_x
_atom_site_fract_y
_atom_site_fract_z
_atom_site_U_iso_or_equiv
_atom_site_adp_type
_atom_site_occupancy
_atom_site_site_symmetry_order
_atom_site_calc_flag
_atom_site_refinement_flags_posn
_atom_site_refinement_flags_adp
_atom_site_refinement_flags_occupancy
_atom_site_disorder_assembly
_atom_site_disorder_group
S1_1 S 0.73751(2) 0.61642(2) 0.44318(4) 0.03303(16) Uani 1 1 d . . . . .
S2_1 S 0.73500(2) 0.38444(2) 0.43689(5) 0.03333(17) Uani 1 1 d . . . . .
O1_1 O 0.62187(5) 0.55187(6) 0.22137(13) 0.0374(4) Uani 1 1 d . . . . .
O2_1 O 0.62199(5) 0.45438(6) 0.21698(12) 0.0358(4) Uani 1 1 d . . . . .
C1_1 C 0.77589(7) 0.60855(9) 0.51686(18) 0.0338(6) Uani 1 1 d . . . . .
C2_1 C 0.78350(7) 0.55892(9) 0.52923(18) 0.0354(6) Uani 1 1 d . . . . .
H2_1 H 0.803464 0.547147 0.567224 0.043 Uiso 1 1 calc R U . . .
C3_1 C 0.75880(7) 0.52671(9) 0.48005(17) 0.0319(5) Uani 1 1 d . . . . .
C4_1 C 0.73187(7) 0.55222(9) 0.42945(17) 0.0311(5) Uani 1 1 d . . . . .
C5_1 C 0.70340(6) 0.52808(9) 0.37621(17) 0.0305(5) Uani 1 1 d . . . . .
C6_1 C 0.67592(7) 0.55419(9) 0.32455(17) 0.0328(5) Uani 1 1 d . . . . .
H6_1 H 0.675842 0.589762 0.325798 0.039 Uiso 1 1 calc R U . . .
C7_1 C 0.64938(6) 0.52943(9) 0.27274(17) 0.0318(5) Uani 1 1 d . . . . .
C8_1 C 0.64938(7) 0.47576(9) 0.27066(17) 0.0320(5) Uani 1 1 d . . . . .
C9_1 C 0.67563(7) 0.44991(9) 0.31994(17) 0.0319(5) Uani 1 1 d . . . . .
H9_1 H 0.675438 0.414349 0.317914 0.038 Uiso 1 1 calc R U . . .
C10_1 C 0.70321(6) 0.47492(9) 0.37417(17) 0.0302(5) Uani 1 1 d . . . . .
C11_1 C 0.73085(7) 0.44896(9) 0.42628(17) 0.0309(5) Uani 1 1 d . . . . .
C12_1 C 0.75846(7) 0.47289(9) 0.47784(18) 0.0329(6) Uani 1 1 d . . . . .
C13_1 C 0.78277(7) 0.43875(9) 0.52356(19) 0.0369(6) Uani 1 1 d . . . . .
H13_1 H 0.803260 0.449105 0.560805 0.044 Uiso 1 1 calc R U . . .
C14_1 C 0.77397(7) 0.38955(10) 0.50901(19) 0.0356(6) Uani 1 1 d . . . . .
C15_1 C 0.79540(7) 0.65177(9) 0.55819(18) 0.0355(6) Uani 1 1 d . . . . .
C16_1 C 0.78493(8) 0.70050(10) 0.5392(2) 0.0442(7) Uani 1 1 d . . . . .
H16_1 H 0.764900 0.706563 0.495833 0.053 Uiso 1 1 calc R U . . .
C17_1 C 0.80299(8) 0.74056(11) 0.5819(2) 0.0497(8) Uani 1 1 d . . . . .
H17_1 H 0.794932 0.773547 0.567378 0.060 Uiso 1 1 calc R U . . .
C18_1 C 0.83232(8) 0.73420(11) 0.6448(2) 0.0464(7) Uani 1 1 d . . . . .
C19_1 C 0.84343(9) 0.68569(12) 0.6628(2) 0.0559(9) Uani 1 1 d . . . . .
H19_1 H 0.863913 0.680099 0.704502 0.067 Uiso 1 1 calc R U . . .
C20_1 C 0.82534(8) 0.64482(11) 0.6213(2) 0.0529(8) Uani 1 1 d . . . . .
H20_1 H 0.833398 0.611858 0.636063 0.063 Uiso 1 1 calc R U . . .
C21_1 C 0.85113(9) 0.77789(13) 0.6928(2) 0.0584(9) Uani 1 1 d . . . . .
H21A_1 H 0.847100 0.807417 0.653742 0.088 Uiso 1 1 calc R U . . .
H21B_1 H 0.874682 0.770105 0.708324 0.088 Uiso 1 1 calc R U . . .
H21C_1 H 0.843922 0.784742 0.747784 0.088 Uiso 1 1 calc R U . . .
C22_1 C 0.79208(7) 0.34498(9) 0.54926(18) 0.0374(6) Uani 1 1 d . . . . .
C23_1 C 0.82600(8) 0.34606(11) 0.5802(2) 0.0498(8) Uani 1 1 d . . . . .
H23_1 H 0.837764 0.375239 0.571223 0.060 Uiso 1 1 calc R U . . .
C24_1 C 0.84299(8) 0.30522(12) 0.6242(2) 0.0538(8) Uani 1 1 d . . . . .
H24_1 H 0.866227 0.307016 0.645093 0.065 Uiso 1 1 calc R U . . .
C25_1 C 0.82675(8) 0.26154(11) 0.6383(2) 0.0455(7) Uani 1 1 d . . . . .
C26_1 C 0.79296(8) 0.26021(10) 0.60486(18) 0.0411(7) Uani 1 1 d . . . . .
H26_1 H 0.781297 0.230569 0.611878 0.049 Uiso 1 1 calc R U . . .
C27_1 C 0.77575(8) 0.30101(10) 0.56147(19) 0.0394(6) Uani 1 1 d . . . . .
H27_1 H 0.752550 0.299016 0.539773 0.047 Uiso 1 1 calc R U . . .
C28_1 C 0.84490(10) 0.21736(12) 0.6879(2) 0.0593(9) Uani 1 1 d . . . . .
H28A_1 H 0.838716 0.186936 0.652000 0.089 Uiso 1 1 calc R U . . .
H28B_1 H 0.839138 0.213562 0.745686 0.089 Uiso 1 1 calc R U . . .
H28C_1 H 0.868636 0.222816 0.698122 0.089 Uiso 1 1 calc R U . . .
C29_1 C 0.62073(7) 0.60557(10) 0.2283(2) 0.0392(6) Uani 1 1 d D . . . .
H29A_1 H 0.640476 0.620579 0.214125 0.047 Uiso 1 1 calc R U . . .
H29B_1 H 0.620287 0.615361 0.290203 0.047 Uiso 1 1 calc R U . . .
C30_1 C 0.59012(7) 0.62401(10) 0.1628(2) 0.0442(7) Uani 1 1 d D . . . .
H30A_1 H 0.590171 0.610860 0.102489 0.053 Uiso 1 1 calc R U . . .
H30B_1 H 0.591283 0.660980 0.159749 0.053 Uiso 1 1 calc R U . . .
C31_1 C 0.55782(8) 0.61004(12) 0.1833(2) 0.0500(8) Uani 1 1 d D . . . .
H31_1 H 0.556746 0.572710 0.187189 0.060 Uiso 1 1 calc R U . . .
C32_1 C 0.52896(9) 0.62780(15) 0.1074(3) 0.0701(11) Uani 1 1 d D . . . .
H32A_1 H 0.530969 0.613284 0.050309 0.105 Uiso 1 1 calc R U . . .
H32B_1 H 0.529330 0.664418 0.103447 0.105 Uiso 1 1 calc R U . . .
H32C_1 H 0.508186 0.617013 0.119980 0.105 Uiso 1 1 calc R U . . .
C33_1 C 0.55452(10) 0.63194(16) 0.2723(3) 0.0681(10) Uani 1 1 d D . . . .
H33A_1 H 0.554438 0.668586 0.268731 0.102 Uiso 1 1 calc R U . . .
H33B_1 H 0.573100 0.620918 0.320480 0.102 Uiso 1 1 calc R U . . .
H33C_1 H 0.533914 0.620404 0.284953 0.102 Uiso 1 1 calc R U . . .
C34_1 C 0.62093(7) 0.40073(9) 0.21863(19) 0.0377(6) Uani 1 1 d . . . . .
H34A_1 H 0.622542 0.388808 0.280623 0.045 Uiso 1 1 calc R U . . .
H34B_1 H 0.639607 0.386661 0.197650 0.045 Uiso 1 1 calc R U . . .
C35_1 C 0.58890(7) 0.38399(11) 0.1579(2) 0.0423(7) Uani 1 1 d . . . . .
H35A_1 H 0.589831 0.347277 0.149714 0.051 Uiso 1 1 calc R U . . .
H35B_1 H 0.586708 0.399682 0.098264 0.051 Uiso 1 1 calc R U . . .
C36_1 C 0.55840(8) 0.39614(13) 0.1902(3) 0.0574(9) Uani 1 1 d . . . . .
H36_1 H 0.558493 0.432862 0.203046 0.069 Uiso 1 1 calc R U . . .
C37_1 C 0.55804(11) 0.36823(18) 0.2759(3) 0.0804(13) Uani 1 1 d . . . . .
H37A_1 H 0.537703 0.375993 0.293942 0.121 Uiso 1 1 calc R U . . .
H37B_1 H 0.576996 0.378526 0.323626 0.121 Uiso 1 1 calc R U . . .
H37C_1 H 0.559190 0.332113 0.265709 0.121 Uiso 1 1 calc R U . . .
C38_1 C 0.52769(9) 0.38429(17) 0.1164(4) 0.0809(13) Uani 1 1 d . . . . .
H38A_1 H 0.527863 0.404189 0.062849 0.121 Uiso 1 1 calc R U . . .
H38B_1 H 0.508042 0.392489 0.137460 0.121 Uiso 1 1 calc R U . . .
H38C_1 H 0.527467 0.348577 0.101468 0.121 Uiso 1 1 calc R U . . .
S1_2 S 0.73680(2) 0.49382(2) 0.18375(5) 0.03488(17) Uani 1 1 d . . . . .
S2_2 S 0.73241(2) 0.26200(2) 0.19840(4) 0.03519(17) Uani 1 1 d . . . . .
O1_2 O 0.62134(5) 0.42688(7) -0.03234(13) 0.0396(4) Uani 1 1 d . . . . .
O2_2 O 0.61841(5) 0.33054(7) -0.02024(13) 0.0413(5) Uani 1 1 d D . . . .
C1_2 C 0.77545(7) 0.48701(10) 0.25706(19) 0.0365(6) Uani 1 1 d . . . . .
C2_2 C 0.78247(7) 0.43761(10) 0.27630(18) 0.0372(6) Uani 1 1 d . . . . .
H2_2 H 0.802311 0.426414 0.315701 0.045 Uiso 1 1 calc R U . . .
C3_2 C 0.75716(7) 0.40475(9) 0.23151(17) 0.0328(6) Uani 1 1 d . . . . .
C4_2 C 0.73047(6) 0.42961(9) 0.17760(17) 0.0317(5) Uani 1 1 d . . . . .
C5_2 C 0.70222(6) 0.40461(9) 0.12569(17) 0.0319(5) Uani 1 1 d . . . . .
C6_2 C 0.67538(7) 0.43036(9) 0.07091(17) 0.0338(6) Uani 1 1 d . . . . .
H6_2 H 0.675992 0.465869 0.067874 0.041 Uiso 1 1 calc R U . . .
C7_2 C 0.64846(7) 0.40531(10) 0.02199(17) 0.0330(6) Uani 1 1 d . . . . .
C8_2 C 0.64701(7) 0.35181(10) 0.02766(18) 0.0348(6) Uani 1 1 d . . . . .
C9_2 C 0.67298(7) 0.32635(9) 0.07896(17) 0.0337(6) Uani 1 1 d . . . . .
H9_2 H 0.672174 0.290829 0.081163 0.040 Uiso 1 1 calc R U . . .
C10_2 C 0.70120(7) 0.35164(9) 0.12916(16) 0.0314(5) Uani 1 1 d . . . . .
C11_2 C 0.72874(7) 0.32642(9) 0.18369(17) 0.0322(5) Uani 1 1 d . . . . .
C12_2 C 0.75601(7) 0.35092(9) 0.23564(17) 0.0320(5) Uani 1 1 d . . . . .
C13_2 C 0.77944(7) 0.31715(9) 0.28735(18) 0.0352(6) Uani 1 1 d . . . . .
H13_2 H 0.799513 0.327765 0.326371 0.042 Uiso 1 1 calc R U . . .
C14_2 C 0.77032(7) 0.26829(9) 0.27552(17) 0.0342(6) Uani 1 1 d . . . . .
C15_2 C 0.79519(8) 0.53131(10) 0.29121(19) 0.0402(6) Uani 1 1 d . . . . .
C16_2 C 0.78789(8) 0.57819(10) 0.2529(2) 0.0477(7) Uani 1 1 d . . . . .
H16_2 H 0.769630 0.581767 0.202658 0.057 Uiso 1 1 calc R U . . .
C17_2 C 0.80643(9) 0.61982(11) 0.2856(2) 0.0509(8) Uani 1 1 d . . . . .
H17_2 H 0.800787 0.651335 0.257363 0.061 Uiso 1 1 calc R U . . .
C18_2 C 0.83310(9) 0.61649(12) 0.3589(2) 0.0560(9) Uani 1 1 d . . . . .
C19_2 C 0.84063(9) 0.57008(13) 0.3975(2) 0.0602(9) Uani 1 1 d . . . . .
H19_2 H 0.858872 0.566823 0.447813 0.072 Uiso 1 1 calc R U . . .
C20_2 C 0.82222(9) 0.52790(12) 0.3646(2) 0.0526(8) Uani 1 1 d . . . . .
H20_2 H 0.828123 0.496362 0.392530 0.063 Uiso 1 1 calc R U . . .
C21_2 C 0.85280(11) 0.66238(14) 0.3960(3) 0.0764(12) Uani 1 1 d . . . . .
H21A_2 H 0.847706 0.689565 0.351873 0.115 Uiso 1 1 calc R U . . .
H21B_2 H 0.876318 0.654561 0.408470 0.115 Uiso 1 1 calc R U . . .
H21C_2 H 0.847172 0.672804 0.451615 0.115 Uiso 1 1 calc R U . . .
C22_2 C 0.78762(7) 0.22362(9) 0.31957(18) 0.0367(6) Uani 1 1 d . . . . .
C23_2 C 0.81271(8) 0.22849(11) 0.39726(19) 0.0435(7) Uani 1 1 d . . . . .
H23_2 H 0.818619 0.260734 0.422148 0.052 Uiso 1 1 calc R U . . .
C24_2 C 0.82923(8) 0.18608(12) 0.4388(2) 0.0473(7) Uani 1 1 d . . . . .
H24_2 H 0.846821 0.190070 0.490590 0.057 Uiso 1 1 calc R U . . .
C25_2 C 0.82051(8) 0.13824(11) 0.4060(2) 0.0452(7) Uani 1 1 d . . . . .
C26_2 C 0.79515(8) 0.13394(10) 0.3292(2) 0.0471(7) Uani 1 1 d . . . . .
H26_2 H 0.788601 0.101632 0.305626 0.057 Uiso 1 1 calc R U . . .
C27_2 C 0.77929(8) 0.17556(10) 0.2865(2) 0.0423(7) Uani 1 1 d . . . . .
H27_2 H 0.762302 0.171419 0.233398 0.051 Uiso 1 1 calc R U . . .
C28_2 C 0.83773(9) 0.09283(12) 0.4529(2) 0.0581(9) Uani 1 1 d . . . . .
H28A_2 H 0.845571 0.072076 0.409665 0.087 Uiso 1 1 calc R U . . .
H28B_2 H 0.822393 0.073419 0.478535 0.087 Uiso 1 1 calc R U . . .
H28C_2 H 0.856477 0.103380 0.500981 0.087 Uiso 1 1 calc R U . . .
C29_2 C 0.62080(7) 0.48092(10) -0.0325(2) 0.0393(6) Uani 1 1 d . . . . .
H29A_2 H 0.639782 0.494280 -0.052986 0.047 Uiso 1 1 calc R U . . .
H29B_2 H 0.621917 0.493781 0.028614 0.047 Uiso 1 1 calc R U . . .
C30_2 C 0.58894(7) 0.49664(10) -0.0962(2) 0.0398(6) Uani 1 1 d . . . . .
H30A_2 H 0.588159 0.482179 -0.156040 0.048 Uiso 1 1 calc R U . . .
H30B_2 H 0.588981 0.533553 -0.102305 0.048 Uiso 1 1 calc R U . . .
C31_2 C 0.55787(7) 0.48129(12) -0.0685(2) 0.0447(7) Uani 1 1 d . . . . .
H31_2 H 0.558757 0.444276 -0.058230 0.054 Uiso 1 1 calc R U . . .
C32_2 C 0.52773(9) 0.49263(14) -0.1443(3) 0.0582(9) Uani 1 1 d . . . . .
H32A_2 H 0.527258 0.528417 -0.158769 0.087 Uiso 1 1 calc R U . . .
H32B_2 H 0.507769 0.483663 -0.125381 0.087 Uiso 1 1 calc R U . . .
H32C_2 H 0.528812 0.473083 -0.197602 0.087 Uiso 1 1 calc R U . . .
C33_2 C 0.55514(10) 0.50656(15) 0.0181(3) 0.0613(10) Uani 1 1 d . . . . .
H33A_2 H 0.555215 0.542997 0.010472 0.092 Uiso 1 1 calc R U . . .
H33B_2 H 0.573846 0.496682 0.066904 0.092 Uiso 1 1 calc R U . . .
H33C_2 H 0.534614 0.496294 0.032765 0.092 Uiso 1 1 calc R U . . .
C34_2 C 0.61606(18) 0.2773(2) -0.0048(9) 0.0504(17) Uani 0.547(3) 1 d D U P A 1
H34A_2 H 0.616595 0.271424 0.059223 0.060 Uiso 0.547(3) 1 calc R U P A 1
H34B_2 H 0.635211 0.260042 -0.018272 0.060 Uiso 0.547(3) 1 calc R U P A 1
C35_2 C 0.58444(15) 0.2556(2) -0.0634(5) 0.0560(15) Uani 0.547(3) 1 d D U P A 1
H35A_2 H 0.581771 0.267562 -0.125799 0.067 Uiso 0.547(3) 1 calc R U P A 1
H35B_2 H 0.586300 0.218604 -0.063934 0.067 Uiso 0.547(3) 1 calc R U P A 1
C36_2 C 0.55422(17) 0.2697(3) -0.0314(6) 0.0753(17) Uani 0.547(3) 1 d D U P A 1
H36_2 H 0.553709 0.307011 -0.025591 0.090 Uiso 0.547(3) 1 calc R U P A 1
C37_2 C 0.5237(2) 0.2532(4) -0.1065(9) 0.107(3) Uani 0.547(3) 1 d D U P A 1
H37A_2 H 0.523726 0.271163 -0.162247 0.161 Uiso 0.547(3) 1 calc R U P A 1
H37B_2 H 0.503555 0.261072 -0.087822 0.161 Uiso 0.547(3) 1 calc R U P A 1
H37C_2 H 0.524833 0.217092 -0.116621 0.161 Uiso 0.547(3) 1 calc R U P A 1
C38_2 C 0.5532(3) 0.2467(4) 0.0583(7) 0.098(3) Uani 0.547(3) 1 d D U P A 1
H38A_2 H 0.551561 0.210194 0.052216 0.148 Uiso 0.547(3) 1 calc R U P A 1
H38B_2 H 0.534080 0.259575 0.077339 0.148 Uiso 0.547(3) 1 calc R U P A 1
H38C_2 H 0.573341 0.255465 0.103252 0.148 Uiso 0.547(3) 1 calc R U P A 1
C34B_2 C 0.6095(4) 0.2816(6) -0.001(2) 0.053(3) Uani 0.309(3) 1 d D U P A 2
H34C_2 H 0.612784 0.277198 0.064553 0.063 Uiso 0.309(3) 1 calc R U P A 2
H34D_2 H 0.623339 0.256781 -0.022812 0.063 Uiso 0.309(3) 1 calc R U P A 2
C35B_2 C 0.5738(4) 0.2737(5) -0.0476(15) 0.061(2) Uani 0.309(3) 1 d D U P A 2
H35C_2 H 0.571012 0.274835 -0.113472 0.073 Uiso 0.309(3) 1 calc R U P A 2
H35D_2 H 0.560337 0.300727 -0.030560 0.073 Uiso 0.309(3) 1 calc R U P A 2
C36B_2 C 0.5624(3) 0.2224(5) -0.0200(10) 0.076(2) Uani 0.309(3) 1 d D U P A 2
H36B_2 H 0.577661 0.195574 -0.030683 0.091 Uiso 0.309(3) 1 calc R U P A 2
C37B_2 C 0.5272(4) 0.2135(6) -0.0822(14) 0.103(4) Uani 0.309(3) 1 d D U P A 2
H37D_2 H 0.511843 0.237918 -0.067551 0.154 Uiso 0.309(3) 1 calc R U P A 2
H37E_2 H 0.519852 0.179553 -0.072865 0.154 Uiso 0.309(3) 1 calc R U P A 2
H37F_2 H 0.527968 0.217584 -0.145153 0.154 Uiso 0.309(3) 1 calc R U P A 2
C38B_2 C 0.5614(4) 0.2224(7) 0.0795(11) 0.104(5) Uani 0.309(3) 1 d D U P A 2
H38D_2 H 0.538730 0.216871 0.084124 0.156 Uiso 0.309(3) 1 calc R U P A 2
H38E_2 H 0.569208 0.254768 0.106492 0.156 Uiso 0.309(3) 1 calc R U P A 2
H38F_2 H 0.575509 0.195603 0.111160 0.156 Uiso 0.309(3) 1 calc R U P A 2
C34C_2 C 0.61606(18) 0.2773(2) -0.0048(9) 0.0504(17) Uani 0.143(3) 1 d D U P A 3
H34E_2 H 0.623903 0.267833 0.059195 0.060 Uiso 0.143(3) 1 calc R U P A 3
H34F_2 H 0.626899 0.256565 -0.042715 0.060 Uiso 0.143(3) 1 calc R U P A 3
C35C_2 C 0.5786(4) 0.2778(9) -0.037(3) 0.062(2) Uani 0.143(3) 1 d D U P A 3
H35E_2 H 0.569485 0.298383 0.004478 0.074 Uiso 0.143(3) 1 calc R U P A 3
H35F_2 H 0.572506 0.294071 -0.097029 0.074 Uiso 0.143(3) 1 calc R U P A 3
C36C_2 C 0.5627(5) 0.2264(9) -0.045(2) 0.073(3) Uani 0.143(3) 1 d D U P A 3
H36C_2 H 0.570322 0.213091 0.017817 0.087 Uiso 0.143(3) 1 calc R U P A 3
C37C_2 C 0.5249(6) 0.2313(13) -0.056(3) 0.091(5) Uani 0.143(3) 1 d D U P A 3
H37G_2 H 0.518829 0.266797 -0.057635 0.136 Uiso 0.143(3) 1 calc R U P A 3
H37H_2 H 0.518536 0.214726 -0.006195 0.136 Uiso 0.143(3) 1 calc R U P A 3
H37I_2 H 0.513406 0.215417 -0.112962 0.136 Uiso 0.143(3) 1 calc R U P A 3
C38C_2 C 0.5749(6) 0.1880(9) -0.099(2) 0.080(6) Uani 0.143(3) 1 d D U P A 3
H38G_2 H 0.572229 0.154548 -0.075547 0.120 Uiso 0.143(3) 1 calc R U P A 3
H38H_2 H 0.598233 0.193959 -0.096061 0.120 Uiso 0.143(3) 1 calc R U P A 3
H38I_2 H 0.562296 0.190107 -0.161831 0.120 Uiso 0.143(3) 1 calc R U P A 3

loop_
_atom_site_aniso_label
_atom_site_aniso_U_11
_atom_site_aniso_U_22
_atom_site_aniso_U_33
_atom_site_aniso_U_23
_atom_site_aniso_U_13
_atom_site_aniso_U_12
S1_1 0.0400(4) 0.0207(3) 0.0356(3) 0.0016(2) 0.0038(3) -0.0003(2)
S2_1 0.0408(4) 0.0206(3) 0.0364(3) -0.0008(2) 0.0051(3) 0.0011(2)
O1_1 0.0397(10) 0.0255(9) 0.0415(10) 0.0003(8) -0.0008(8) 0.0012(7)
O2_1 0.0386(10) 0.0268(9) 0.0383(10) -0.0022(8) 0.0019(8) -0.0017(7)
C1_1 0.0397(15) 0.0280(12) 0.0326(13) -0.0002(10) 0.0066(11) -0.0023(10)
C2_1 0.0404(15) 0.0265(12) 0.0367(14) 0.0017(11) 0.0040(12) -0.0012(11)
C3_1 0.0388(14) 0.0226(11) 0.0330(13) -0.0002(10) 0.0064(11) 0.0006(10)
C4_1 0.0408(14) 0.0204(11) 0.0315(12) -0.0005(10) 0.0075(11) 0.0025(10)
C5_1 0.0383(14) 0.0238(11) 0.0289(12) -0.0017(10) 0.0070(11) 0.0005(10)
C6_1 0.0391(14) 0.0237(11) 0.0342(13) 0.0007(10) 0.0066(11) 0.0018(10)
C7_1 0.0354(14) 0.0280(12) 0.0316(13) 0.0020(10) 0.0072(11) 0.0022(10)
C8_1 0.0381(14) 0.0268(12) 0.0302(12) -0.0019(10) 0.0064(11) -0.0016(10)
C9_1 0.0433(15) 0.0216(11) 0.0297(12) -0.0017(10) 0.0065(11) -0.0003(10)
C10_1 0.0368(14) 0.0251(11) 0.0298(12) -0.0006(10) 0.0101(11) 0.0005(10)
C11_1 0.0418(14) 0.0209(11) 0.0291(12) 0.0006(10) 0.0071(11) 0.0022(10)
C12_1 0.0387(14) 0.0244(12) 0.0353(13) 0.0036(10) 0.0085(11) 0.0023(10)
C13_1 0.0412(15) 0.0275(12) 0.0406(14) 0.0011(11) 0.0074(12) -0.0002(11)
C14_1 0.0405(15) 0.0271(12) 0.0375(14) 0.0022(11) 0.0063(12) 0.0013(11)
C15_1 0.0425(15) 0.0266(12) 0.0379(14) 0.0005(11) 0.0110(12) -0.0062(11)
C16_1 0.0482(17) 0.0278(13) 0.0540(17) 0.0000(13) 0.0072(14) -0.0012(12)
C17_1 0.0573(19) 0.0258(13) 0.065(2) -0.0025(14) 0.0142(16) -0.0058(13)
C18_1 0.0537(19) 0.0391(15) 0.0485(17) -0.0080(13) 0.0167(14) -0.0151(13)
C19_1 0.054(2) 0.0433(17) 0.060(2) -0.0023(15) -0.0065(16) -0.0127(14)
C20_1 0.0551(19) 0.0305(14) 0.063(2) 0.0001(14) -0.0055(16) -0.0043(13)
C21_1 0.068(2) 0.0468(18) 0.062(2) -0.0163(16) 0.0194(18) -0.0229(16)
C22_1 0.0478(16) 0.0238(12) 0.0384(14) 0.0007(11) 0.0063(12) 0.0058(11)
C23_1 0.0469(18) 0.0326(14) 0.067(2) 0.0085(14) 0.0077(15) 0.0006(12)
C24_1 0.0448(18) 0.0446(17) 0.069(2) 0.0091(16) 0.0077(16) 0.0088(14)
C25_1 0.063(2) 0.0324(14) 0.0408(15) 0.0070(12) 0.0117(14) 0.0155(13)
C26_1 0.0599(19) 0.0266(12) 0.0357(14) 0.0028(11) 0.0093(13) 0.0052(12)
C27_1 0.0488(17) 0.0295(13) 0.0369(14) 0.0000(11) 0.0047(12) 0.0013(12)
C28_1 0.078(2) 0.0415(17) 0.055(2) 0.0110(15) 0.0102(18) 0.0209(17)
C29_1 0.0395(15) 0.0264(12) 0.0472(16) 0.0010(12) 0.0016(12) 0.0024(11)
C30_1 0.0462(17) 0.0323(14) 0.0484(17) 0.0037(13) 0.0003(14) 0.0020(12)
C31_1 0.0409(17) 0.0401(15) 0.065(2) -0.0015(15) 0.0043(15) 0.0029(13)
C32_1 0.049(2) 0.066(2) 0.082(3) -0.010(2) -0.0083(19) 0.0127(17)
C33_1 0.057(2) 0.072(2) 0.072(2) -0.009(2) 0.0095(19) 0.0079(19)
C34_1 0.0424(15) 0.0264(12) 0.0420(15) -0.0047(11) 0.0060(12) -0.0037(11)
C35_1 0.0427(16) 0.0360(14) 0.0476(16) -0.0090(13) 0.0095(13) -0.0046(12)
C36_1 0.0457(18) 0.0490(18) 0.080(2) -0.0092(18) 0.0200(17) -0.0021(14)
C37_1 0.075(3) 0.085(3) 0.094(3) -0.011(3) 0.045(3) -0.019(2)
C38_1 0.041(2) 0.081(3) 0.117(4) -0.013(3) 0.014(2) -0.0090(19)
S1_2 0.0415(4) 0.0231(3) 0.0378(4) 0.0013(3) 0.0052(3) -0.0028(2)
S2_2 0.0431(4) 0.0241(3) 0.0351(3) -0.0017(3) 0.0032(3) 0.0001(3)
O1_2 0.0413(11) 0.0306(9) 0.0415(10) 0.0018(8) -0.0002(9) 0.0013(8)
O2_2 0.0406(11) 0.0337(10) 0.0447(11) -0.0028(9) 0.0008(9) -0.0044(8)
C1_2 0.0424(15) 0.0311(13) 0.0344(13) -0.0006(11) 0.0064(12) -0.0043(11)
C2_2 0.0430(15) 0.0294(13) 0.0364(14) -0.0006(11) 0.0044(12) -0.0022(11)
C3_2 0.0409(15) 0.0276(12) 0.0294(12) -0.0021(10) 0.0077(11) -0.0009(10)
C4_2 0.0390(14) 0.0233(11) 0.0327(13) -0.0001(10) 0.0082(11) -0.0014(10)
C5_2 0.0368(14) 0.0269(12) 0.0314(13) 0.0004(10) 0.0072(11) -0.0018(10)
C6_2 0.0432(15) 0.0239(11) 0.0344(13) 0.0021(10) 0.0098(12) 0.0020(10)
C7_2 0.0364(14) 0.0323(13) 0.0295(12) -0.0001(10) 0.0062(11) 0.0022(10)
C8_2 0.0417(15) 0.0302(13) 0.0329(13) -0.0041(11) 0.0098(11) -0.0030(11)
C9_2 0.0417(15) 0.0253(12) 0.0328(13) -0.0017(10) 0.0064(11) -0.0036(10)
C10_2 0.0404(14) 0.0261(12) 0.0274(12) 0.0021(10) 0.0075(11) -0.0002(10)
C11_2 0.0410(14) 0.0245(11) 0.0293(12) -0.0013(10) 0.0053(11) 0.0012(10)
C12_2 0.0379(14) 0.0269(12) 0.0313(12) -0.0015(10) 0.0086(11) -0.0014(10)
C13_2 0.0404(15) 0.0299(12) 0.0338(13) -0.0029(11) 0.0058(11) 0.0009(11)
C14_2 0.0441(15) 0.0254(12) 0.0314(13) -0.0047(10) 0.0058(11) 0.0030(10)
C15_2 0.0503(17) 0.0294(13) 0.0399(15) -0.0033(12) 0.0092(13) -0.0069(12)
C16_2 0.0475(17) 0.0321(14) 0.0587(19) 0.0004(14) 0.0038(15) -0.0060(12)
C17_2 0.059(2) 0.0319(14) 0.063(2) -0.0051(14) 0.0155(17) -0.0107(13)
C18_2 0.067(2) 0.0414(17) 0.059(2) -0.0096(15) 0.0133(17) -0.0216(15)
C19_2 0.064(2) 0.055(2) 0.0520(19) -0.0049(16) -0.0048(17) -0.0235(17)
C20_2 0.061(2) 0.0393(16) 0.0507(18) 0.0029(14) 0.0000(16) -0.0115(14)
C21_2 0.085(3) 0.055(2) 0.084(3) -0.018(2) 0.012(2) -0.037(2)
C22_2 0.0515(17) 0.0262(12) 0.0332(13) 0.0006(11) 0.0118(12) 0.0032(11)
C23_2 0.0538(18) 0.0347(14) 0.0380(15) -0.0016(12) 0.0032(13) 0.0062(13)
C24_2 0.0559(19) 0.0448(16) 0.0382(15) 0.0028(13) 0.0056(14) 0.0112(14)
C25_2 0.0526(18) 0.0367(15) 0.0481(17) 0.0102(13) 0.0157(14) 0.0146(13)
C26_2 0.0546(18) 0.0260(13) 0.0601(19) -0.0032(13) 0.0126(15) 0.0044(12)
C27_2 0.0463(16) 0.0326(14) 0.0460(16) -0.0035(12) 0.0075(13) 0.0041(12)
C28_2 0.072(2) 0.0445(17) 0.060(2) 0.0122(16) 0.0218(18) 0.0214(16)
C29_2 0.0402(15) 0.0306(13) 0.0436(15) 0.0038(12) 0.0034(12) 0.0022(11)
C30_2 0.0406(16) 0.0347(14) 0.0400(15) 0.0038(12) 0.0019(12) 0.0022(11)
C31_2 0.0407(16) 0.0418(15) 0.0479(17) -0.0004(14) 0.0036(13) 0.0057(13)
C32_2 0.0400(18) 0.063(2) 0.064(2) -0.0049(17) -0.0022(16) 0.0028(15)
C33_2 0.053(2) 0.073(2) 0.055(2) -0.0162(18) 0.0094(17) 0.0074(17)
C34_2 0.048(3) 0.038(2) 0.059(2) 0.006(2) 0.001(3) -0.012(2)
C35_2 0.046(3) 0.035(2) 0.080(3) -0.003(3) 0.003(3) -0.004(2)
C36_2 0.057(3) 0.040(3) 0.122(4) 0.003(3) 0.009(3) -0.001(3)
C37_2 0.055(4) 0.066(5) 0.182(8) 0.011(6) -0.006(5) 0.002(4)
C38_2 0.078(5) 0.066(5) 0.150(7) 0.000(5) 0.026(5) -0.007(4)
C34B_2 0.050(5) 0.044(4) 0.061(4) 0.007(4) 0.009(4) -0.014(4)
C35B_2 0.045(4) 0.043(3) 0.088(4) 0.004(3) 0.003(4) -0.012(3)
C36B_2 0.052(4) 0.051(4) 0.113(5) 0.007(4) -0.001(4) -0.007(3)
C37B_2 0.071(7) 0.062(7) 0.157(9) 0.006(7) -0.009(7) -0.026(6)
C38B_2 0.072(8) 0.082(9) 0.157(10) 0.034(9) 0.027(8) 0.007(7)
C34C_2 0.048(3) 0.038(2) 0.059(2) 0.006(2) 0.001(3) -0.012(2)
C35C_2 0.049(4) 0.042(4) 0.087(4) 0.006(4) 0.003(4) -0.009(4)
C36C_2 0.052(4) 0.048(4) 0.110(5) 0.007(4) 0.004(4) -0.006(4)
C37C_2 0.059(8) 0.061(8) 0.139(9) -0.001(8) -0.003(8) -0.006(8)
C38C_2 0.058(10) 0.060(10) 0.105(11) -0.002(10) -0.015(10) -0.006(9)

loop_
_atom_type_symbol
_atom_type_description
_atom_type_scat_dispersion_real
_atom_type_scat_dispersion_imag
_atom_type_scat_source
C C 0.0033 0.0016 'International Tables Vol C Tables 4.2.6.8 and 6.1.1.4'
H H 0.0000 0.0000 'International Tables Vol C Tables 4.2.6.8 and 6.1.1.4'
O O 0.0106 0.0060 'International Tables Vol C Tables 4.2.6.8 and 6.1.1.4'
S S 0.1246 0.1234 'International Tables Vol C Tables 4.2.6.8 and 6.1.1.4'

loop_
_geom_angle_atom_site_label_1
_geom_angle_atom_site_label_2
_geom_angle_atom_site_label_3
_geom_angle
_geom_angle_site_symmetry_1
_geom_angle_site_symmetry_3
_geom_angle_publ_flag
C4_1 S1_1 C1_1 92.12(12) . . ?
C11_1 S2_1 C14_1 92.24(12) . . ?
C7_1 O1_1 C29_1 115.61(19) . . ?
C8_1 O2_1 C34_1 115.6(2) . . ?
C2_1 C1_1 C15_1 128.1(3) . . ?
C2_1 C1_1 S1_1 110.8(2) . . ?
C15_1 C1_1 S1_1 121.1(2) . . ?
C1_1 C2_1 C3_1 113.6(2) . . ?
C1_1 C2_1 H2_1 123.2 . . ?
C3_1 C2_1 H2_1 123.2 . . ?
C4_1 C3_1 C2_1 113.1(2) . . ?
C4_1 C3_1 C12_1 118.5(2) . . ?
C2_1 C3_1 C12_1 128.5(2) . . ?
C3_1 C4_1 C5_1 123.7(2) . . ?
C3_1 C4_1 S1_1 110.43(19) . . ?
C5_1 C4_1 S1_1 125.88(19) . . ?
C6_1 C5_1 C10_1 118.8(2) . . ?
C6_1 C5_1 C4_1 123.6(2) . . ?
C10_1 C5_1 C4_1 117.6(2) . . ?
C7_1 C6_1 C5_1 121.6(2) . . ?
C7_1 C6_1 H6_1 119.2 . . ?
C5_1 C6_1 H6_1 119.2 . . ?
O1_1 C7_1 C6_1 125.1(2) . . ?
O1_1 C7_1 C8_1 115.5(2) . . ?
C6_1 C7_1 C8_1 119.4(2) . . ?
C9_1 C8_1 O2_1 124.8(2) . . ?
C9_1 C8_1 C7_1 119.9(2) . . ?
O2_1 C8_1 C7_1 115.3(2) . . ?
C8_1 C9_1 C10_1 121.4(2) . . ?
C8_1 C9_1 H9_1 119.3 . . ?
C10_1 C9_1 H9_1 119.3 . . ?
C9_1 C10_1 C11_1 122.6(2) . . ?
C9_1 C10_1 C5_1 118.9(2) . . ?
C11_1 C10_1 C5_1 118.5(2) . . ?
C12_1 C11_1 C10_1 123.4(2) . . ?
C12_1 C11_1 S2_1 110.65(18) . . ?
C10_1 C11_1 S2_1 125.97(19) . . ?
C11_1 C12_1 C13_1 112.7(2) . . ?
C11_1 C12_1 C3_1 118.4(2) . . ?
C13_1 C12_1 C3_1 128.9(2) . . ?
C14_1 C13_1 C12_1 113.8(2) . . ?
C14_1 C13_1 H13_1 123.1 . . ?
C12_1 C13_1 H13_1 123.1 . . ?
C13_1 C14_1 C22_1 128.3(3) . . ?
C13_1 C14_1 S2_1 110.7(2) . . ?
C22_1 C14_1 S2_1 121.0(2) . . ?
C16_1 C15_1 C20_1 117.2(3) . . ?
C16_1 C15_1 C1_1 122.3(3) . . ?
C20_1 C15_1 C1_1 120.5(2) . . ?
C17_1 C16_1 C15_1 121.3(3) . . ?
C17_1 C16_1 H16_1 119.3 . . ?
C15_1 C16_1 H16_1 119.3 . . ?
C18_1 C17_1 C16_1 122.0(3) . . ?
C18_1 C17_1 H17_1 119.0 . . ?
C16_1 C17_1 H17_1 119.0 . . ?
C17_1 C18_1 C19_1 117.1(3) . . ?
C17_1 C18_1 C21_1 121.5(3) . . ?
C19_1 C18_1 C21_1 121.3(3) . . ?
C18_1 C19_1 C20_1 121.6(3) . . ?
C18_1 C19_1 H19_1 119.2 . . ?
C20_1 C19_1 H19_1 119.2 . . ?
C19_1 C20_1 C15_1 120.7(3) . . ?
C19_1 C20_1 H20_1 119.7 . . ?
C15_1 C20_1 H20_1 119.7 . . ?
C18_1 C21_1 H21A_1 109.5 . . ?
C18_1 C21_1 H21B_1 109.5 . . ?
H21A_1 C21_1 H21B_1 109.5 . . ?
C18_1 C21_1 H21C_1 109.5 . . ?
H21A_1 C21_1 H21C_1 109.5 . . ?
H21B_1 C21_1 H21C_1 109.5 . . ?
C23_1 C22_1 C27_1 117.9(3) . . ?
C23_1 C22_1 C14_1 120.7(3) . . ?
C27_1 C22_1 C14_1 121.3(3) . . ?
C24_1 C23_1 C22_1 121.0(3) . . ?
C24_1 C23_1 H23_1 119.5 . . ?
C22_1 C23_1 H23_1 119.5 . . ?
C23_1 C24_1 C25_1 121.5(3) . . ?
C23_1 C24_1 H24_1 119.3 . . ?
C25_1 C24_1 H24_1 119.3 . . ?
C26_1 C25_1 C24_1 117.3(3) . . ?
C26_1 C25_1 C28_1 120.8(3) . . ?
C24_1 C25_1 C28_1 121.9(3) . . ?
C27_1 C26_1 C25_1 121.6(3) . . ?
C27_1 C26_1 H26_1 119.2 . . ?
C25_1 C26_1 H26_1 119.2 . . ?
C26_1 C27_1 C22_1 120.8(3) . . ?
C26_1 C27_1 H27_1 119.6 . . ?
C22_1 C27_1 H27_1 119.6 . . ?
C25_1 C28_1 H28A_1 109.5 . . ?
C25_1 C28_1 H28B_1 109.5 . . ?
H28A_1 C28_1 H28B_1 109.5 . . ?
C25_1 C28_1 H28C_1 109.5 . . ?
H28A_1 C28_1 H28C_1 109.5 . . ?
H28B_1 C28_1 H28C_1 109.5 . . ?
O1_1 C29_1 C30_1 108.3(2) . . ?
O1_1 C29_1 H29A_1 110.0 . . ?
C30_1 C29_1 H29A_1 110.0 . . ?
O1_1 C29_1 H29B_1 110.0 . . ?
C30_1 C29_1 H29B_1 110.0 . . ?
H29A_1 C29_1 H29B_1 108.4 . . ?
C29_1 C30_1 C31_1 116.2(3) . . ?
C29_1 C30_1 H30A_1 108.2 . . ?
C31_1 C30_1 H30A_1 108.2 . . ?
C29_1 C30_1 H30B_1 108.2 . . ?
C31_1 C30_1 H30B_1 108.2 . . ?
H30A_1 C30_1 H30B_1 107.4 . . ?
C30_1 C31_1 C33_1 111.9(3) . . ?
C30_1 C31_1 C32_1 110.3(3) . . ?
C33_1 C31_1 C32_1 109.6(3) . . ?
C30_1 C31_1 H31_1 108.3 . . ?
C33_1 C31_1 H31_1 108.3 . . ?
C32_1 C31_1 H31_1 108.3 . . ?
C31_1 C32_1 H32A_1 109.5 . . ?
C31_1 C32_1 H32B_1 109.5 . . ?
H32A_1 C32_1 H32B_1 109.5 . . ?
C31_1 C32_1 H32C_1 109.5 . . ?
H32A_1 C32_1 H32C_1 109.5 . . ?
H32B_1 C32_1 H32C_1 109.5 . . ?
C31_1 C33_1 H33A_1 109.5 . . ?
C31_1 C33_1 H33B_1 109.5 . . ?
H33A_1 C33_1 H33B_1 109.5 . . ?
C31_1 C33_1 H33C_1 109.5 . . ?
H33A_1 C33_1 H33C_1 109.5 . . ?
H33B_1 C33_1 H33C_1 109.5 . . ?
O2_1 C34_1 C35_1 108.2(2) . . ?
O2_1 C34_1 H34A_1 110.1 . . ?
C35_1 C34_1 H34A_1 110.1 . . ?
O2_1 C34_1 H34B_1 110.1 . . ?
C35_1 C34_1 H34B_1 110.1 . . ?
H34A_1 C34_1 H34B_1 108.4 . . ?
C34_1 C35_1 C36_1 115.5(3) . . ?
C34_1 C35_1 H35A_1 108.4 . . ?
C36_1 C35_1 H35A_1 108.4 . . ?
C34_1 C35_1 H35B_1 108.4 . . ?
C36_1 C35_1 H35B_1 108.4 . . ?
H35A_1 C35_1 H35B_1 107.5 . . ?
C35_1 C36_1 C37_1 111.5(3) . . ?
C35_1 C36_1 C38_1 109.8(3) . . ?
C37_1 C36_1 C38_1 111.0(3) . . ?
C35_1 C36_1 H36_1 108.1 . . ?
C37_1 C36_1 H36_1 108.1 . . ?
C38_1 C36_1 H36_1 108.1 . . ?
C36_1 C37_1 H37A_1 109.5 . . ?
C36_1 C37_1 H37B_1 109.5 . . ?
H37A_1 C37_1 H37B_1 109.5 . . ?
C36_1 C37_1 H37C_1 109.5 . . ?
H37A_1 C37_1 H37C_1 109.5 . . ?
H37B_1 C37_1 H37C_1 109.5 . . ?
C36_1 C38_1 H38A_1 109.5 . . ?
C36_1 C38_1 H38B_1 109.5 . . ?
H38A_1 C38_1 H38B_1 109.5 . . ?
C36_1 C38_1 H38C_1 109.5 . . ?
H38A_1 C38_1 H38C_1 109.5 . . ?
H38B_1 C38_1 H38C_1 109.5 . . ?
C4_2 S1_2 C1_2 92.17(13) . . ?
C11_2 S2_2 C14_2 91.73(12) . . ?
C7_2 O1_2 C29_2 115.7(2) . . ?
C8_2 O2_2 C34B_2 121.0(9) . . ?
C8_2 O2_2 C34C_2 113.9(4) . . ?
C8_2 O2_2 C34_2 113.9(4) . . ?
C2_2 C1_2 C15_2 128.9(3) . . ?
C2_2 C1_2 S1_2 110.9(2) . . ?
C15_2 C1_2 S1_2 120.2(2) . . ?
C1_2 C2_2 C3_2 113.3(2) . . ?
C1_2 C2_2 H2_2 123.4 . . ?
C3_2 C2_2 H2_2 123.4 . . ?
C4_2 C3_2 C2_2 113.1(2) . . ?
C4_2 C3_2 C12_2 118.2(2) . . ?
C2_2 C3_2 C12_2 128.7(2) . . ?
C3_2 C4_2 C5_2 123.4(2) . . ?
C3_2 C4_2 S1_2 110.48(19) . . ?
C5_2 C4_2 S1_2 126.13(19) . . ?
C6_2 C5_2 C10_2 118.9(2) . . ?
C6_2 C5_2 C4_2 122.7(2) . . ?
C10_2 C5_2 C4_2 118.4(2) . . ?
C7_2 C6_2 C5_2 121.4(2) . . ?
C7_2 C6_2 H6_2 119.3 . . ?
C5_2 C6_2 H6_2 119.3 . . ?
O1_2 C7_2 C6_2 125.7(2) . . ?
O1_2 C7_2 C8_2 114.6(2) . . ?
C6_2 C7_2 C8_2 119.7(2) . . ?
C9_2 C8_2 O2_2 125.3(2) . . ?
C9_2 C8_2 C7_2 119.5(2) . . ?
O2_2 C8_2 C7_2 115.2(2) . . ?
C8_2 C9_2 C10_2 121.5(2) . . ?
C8_2 C9_2 H9_2 119.3 . . ?
C10_2 C9_2 H9_2 119.3 . . ?
C9_2 C10_2 C5_2 119.0(2) . . ?
C9_2 C10_2 C11_2 123.1(2) . . ?
C5_2 C10_2 C11_2 117.9(2) . . ?
C12_2 C11_2 C10_2 123.6(2) . . ?
C12_2 C11_2 S2_2 110.93(19) . . ?
C10_2 C11_2 S2_2 125.44(19) . . ?
C11_2 C12_2 C13_2 112.5(2) . . ?
C11_2 C12_2 C3_2 118.5(2) . . ?
C13_2 C12_2 C3_2 129.1(2) . . ?
C14_2 C13_2 C12_2 113.5(2) . . ?
C14_2 C13_2 H13_2 123.2 . . ?
C12_2 C13_2 H13_2 123.2 . . ?
C13_2 C14_2 C22_2 128.7(3) . . ?
C13_2 C14_2 S2_2 111.3(2) . . ?
C22_2 C14_2 S2_2 119.97(19) . . ?
C16_2 C15_2 C20_2 117.1(3) . . ?
C16_2 C15_2 C1_2 122.0(3) . . ?
C20_2 C15_2 C1_2 120.9(3) . . ?
C17_2 C16_2 C15_2 121.7(3) . . ?
C17_2 C16_2 H16_2 119.1 . . ?
C15_2 C16_2 H16_2 119.1 . . ?
C16_2 C17_2 C18_2 121.2(3) . . ?
C16_2 C17_2 H17_2 119.4 . . ?
C18_2 C17_2 H17_2 119.4 . . ?
C19_2 C18_2 C17_2 117.6(3) . . ?
C19_2 C18_2 C21_2 121.4(3) . . ?
C17_2 C18_2 C21_2 121.0(3) . . ?
C18_2 C19_2 C20_2 121.6(3) . . ?
C18_2 C19_2 H19_2 119.2 . . ?
C20_2 C19_2 H19_2 119.2 . . ?
C19_2 C20_2 C15_2 120.8(3) . . ?
C19_2 C20_2 H20_2 119.6 . . ?
C15_2 C20_2 H20_2 119.6 . . ?
C18_2 C21_2 H21A_2 109.5 . . ?
C18_2 C21_2 H21B_2 109.5 . . ?
H21A_2 C21_2 H21B_2 109.5 . . ?
C18_2 C21_2 H21C_2 109.5 . . ?
H21A_2 C21_2 H21C_2 109.5 . . ?
H21B_2 C21_2 H21C_2 109.5 . . ?
C23_2 C22_2 C27_2 118.0(3) . . ?
C23_2 C22_2 C14_2 120.2(2) . . ?
C27_2 C22_2 C14_2 121.8(3) . . ?
C22_2 C23_2 C24_2 120.2(3) . . ?
C22_2 C23_2 H23_2 119.9 . . ?
C24_2 C23_2 H23_2 119.9 . . ?
C25_2 C24_2 C23_2 121.4(3) . . ?
C25_2 C24_2 H24_2 119.3 . . ?
C23_2 C24_2 H24_2 119.3 . . ?
C26_2 C25_2 C24_2 117.7(3) . . ?
C26_2 C25_2 C28_2 121.4(3) . . ?
C24_2 C25_2 C28_2 121.0(3) . . ?
C27_2 C26_2 C25_2 121.3(3) . . ?
C27_2 C26_2 H26_2 119.3 . . ?
C25_2 C26_2 H26_2 119.3 . . ?
C26_2 C27_2 C22_2 121.4(3) . . ?
C26_2 C27_2 H27_2 119.3 . . ?
C22_2 C27_2 H27_2 119.3 . . ?
C25_2 C28_2 H28A_2 109.5 . . ?
C25_2 C28_2 H28B_2 109.5 . . ?
H28A_2 C28_2 H28B_2 109.5 . . ?
C25_2 C28_2 H28C_2 109.5 . . ?
H28A_2 C28_2 H28C_2 109.5 . . ?
H28B_2 C28_2 H28C_2 109.5 . . ?
O1_2 C29_2 C30_2 106.9(2) . . ?
O1_2 C29_2 H29A_2 110.3 . . ?
C30_2 C29_2 H29A_2 110.3 . . ?
O1_2 C29_2 H29B_2 110.3 . . ?
C30_2 C29_2 H29B_2 110.3 . . ?
H29A_2 C29_2 H29B_2 108.6 . . ?
C29_2 C30_2 C31_2 115.3(2) . . ?
C29_2 C30_2 H30A_2 108.4 . . ?
C31_2 C30_2 H30A_2 108.4 . . ?
C29_2 C30_2 H30B_2 108.4 . . ?
C31_2 C30_2 H30B_2 108.4 . . ?
H30A_2 C30_2 H30B_2 107.5 . . ?
C33_2 C31_2 C30_2 112.1(3) . . ?
C33_2 C31_2 C32_2 110.8(3) . . ?
C30_2 C31_2 C32_2 109.9(3) . . ?
C33_2 C31_2 H31_2 108.0 . . ?
C30_2 C31_2 H31_2 108.0 . . ?
C32_2 C31_2 H31_2 108.0 . . ?
C31_2 C32_2 H32A_2 109.5 . . ?
C31_2 C32_2 H32B_2 109.5 . . ?
H32A_2 C32_2 H32B_2 109.5 . . ?
C31_2 C32_2 H32C_2 109.5 . . ?
H32A_2 C32_2 H32C_2 109.5 . . ?
H32B_2 C32_2 H32C_2 109.5 . . ?
C31_2 C33_2 H33A_2 109.5 . . ?
C31_2 C33_2 H33B_2 109.5 . . ?
H33A_2 C33_2 H33B_2 109.5 . . ?
C31_2 C33_2 H33C_2 109.5 . . ?
H33A_2 C33_2 H33C_2 109.5 . . ?
H33B_2 C33_2 H33C_2 109.5 . . ?
O2_2 C34_2 C35_2 111.2(6) . . ?
O2_2 C34_2 H34A_2 109.4 . . ?
C35_2 C34_2 H34A_2 109.4 . . ?
O2_2 C34_2 H34B_2 109.4 . . ?
C35_2 C34_2 H34B_2 109.4 . . ?
H34A_2 C34_2 H34B_2 108.0 . . ?
C36_2 C35_2 C34_2 112.9(7) . . ?
C36_2 C35_2 H35A_2 109.0 . . ?
C34_2 C35_2 H35A_2 109.0 . . ?
C36_2 C35_2 H35B_2 109.0 . . ?
C34_2 C35_2 H35B_2 109.0 . . ?
H35A_2 C35_2 H35B_2 107.8 . . ?
C35_2 C36_2 C38_2 113.7(6) . . ?
C35_2 C36_2 C37_2 106.8(7) . . ?
C38_2 C36_2 C37_2 110.9(7) . . ?
C35_2 C36_2 H36_2 108.4 . . ?
C38_2 C36_2 H36_2 108.4 . . ?
C37_2 C36_2 H36_2 108.4 . . ?
C36_2 C37_2 H37A_2 109.5 . . ?
C36_2 C37_2 H37B_2 109.5 . . ?
H37A_2 C37_2 H37B_2 109.5 . . ?
C36_2 C37_2 H37C_2 109.5 . . ?
H37A_2 C37_2 H37C_2 109.5 . . ?
H37B_2 C37_2 H37C_2 109.5 . . ?
C36_2 C38_2 H38A_2 109.5 . . ?
C36_2 C38_2 H38B_2 109.5 . . ?
H38A_2 C38_2 H38B_2 109.5 . . ?
C36_2 C38_2 H38C_2 109.5 . . ?
H38A_2 C38_2 H38C_2 109.5 . . ?
H38B_2 C38_2 H38C_2 109.5 . . ?
O2_2 C34B_2 C35B_2 108.2(12) . . ?
O2_2 C34B_2 H34C_2 110.1 . . ?
C35B_2 C34B_2 H34C_2 110.1 . . ?
O2_2 C34B_2 H34D_2 110.1 . . ?
C35B_2 C34B_2 H34D_2 110.1 . . ?
H34C_2 C34B_2 H34D_2 108.4 . . ?
C34B_2 C35B_2 C36B_2 109.4(10) . . ?
C34B_2 C35B_2 H35C_2 109.8 . . ?
C36B_2 C35B_2 H35C_2 109.8 . . ?
C34B_2 C35B_2 H35D_2 109.8 . . ?
C36B_2 C35B_2 H35D_2 109.8 . . ?
H35C_2 C35B_2 H35D_2 108.2 . . ?
C38B_2 C36B_2 C35B_2 110.9(13) . . ?
C38B_2 C36B_2 C37B_2 110.9(13) . . ?
C35B_2 C36B_2 C37B_2 106.0(10) . . ?
C38B_2 C36B_2 H36B_2 109.7 . . ?
C35B_2 C36B_2 H36B_2 109.7 . . ?
C37B_2 C36B_2 H36B_2 109.7 . . ?
C36B_2 C37B_2 H37D_2 109.5 . . ?
C36B_2 C37B_2 H37E_2 109.5 . . ?
H37D_2 C37B_2 H37E_2 109.5 . . ?
C36B_2 C37B_2 H37F_2 109.5 . . ?
H37D_2 C37B_2 H37F_2 109.5 . . ?
H37E_2 C37B_2 H37F_2 109.5 . . ?
C36B_2 C38B_2 H38D_2 109.5 . . ?
C36B_2 C38B_2 H38E_2 109.5 . . ?
H38D_2 C38B_2 H38E_2 109.5 . . ?
C36B_2 C38B_2 H38F_2 109.5 . . ?
H38D_2 C38B_2 H38F_2 109.5 . . ?
H38E_2 C38B_2 H38F_2 109.5 . . ?
O2_2 C34C_2 C35C_2 92.5(10) . . ?
O2_2 C34C_2 H34E_2 113.2 . . ?
C35C_2 C34C_2 H34E_2 113.2 . . ?
O2_2 C34C_2 H34F_2 113.2 . . ?
C35C_2 C34C_2 H34F_2 113.2 . . ?
H34E_2 C34C_2 H34F_2 110.5 . . ?
C36C_2 C35C_2 C34C_2 114.5(16) . . ?
C36C_2 C35C_2 H35E_2 108.6 . . ?
C34C_2 C35C_2 H35E_2 108.6 . . ?
C36C_2 C35C_2 H35F_2 108.6 . . ?
C34C_2 C35C_2 H35F_2 108.6 . . ?
H35E_2 C35C_2 H35F_2 107.6 . . ?
C38C_2 C36C_2 C35C_2 117(2) . . ?
C38C_2 C36C_2 C37C_2 118.0(19) . . ?
C35C_2 C36C_2 C37C_2 110.5(17) . . ?
C38C_2 C36C_2 H36C_2 102.7 . . ?
C35C_2 C36C_2 H36C_2 102.7 . . ?
C37C_2 C36C_2 H36C_2 102.7 . . ?
C36C_2 C37C_2 H37G_2 109.5 . . ?
C36C_2 C37C_2 H37H_2 109.5 . . ?
H37G_2 C37C_2 H37H_2 109.5 . . ?
C36C_2 C37C_2 H37I_2 109.5 . . ?
H37G_2 C37C_2 H37I_2 109.5 . . ?
H37H_2 C37C_2 H37I_2 109.5 . . ?
C36C_2 C38C_2 H38G_2 109.5 . . ?
C36C_2 C38C_2 H38H_2 109.5 . . ?
H38G_2 C38C_2 H38H_2 109.5 . . ?
C36C_2 C38C_2 H38I_2 109.5 . . ?
H38G_2 C38C_2 H38I_2 109.5 . . ?
H38H_2 C38C_2 H38I_2 109.5 . . ?

loop_
_geom_bond_atom_site_label_1
_geom_bond_atom_site_label_2
_geom_bond_distance
_geom_bond_site_symmetry_2
_geom_bond_publ_flag
S1_1 C4_1 1.736(2) . ?
S1_1 C1_1 1.740(3) . ?
S2_1 C11_1 1.735(2) . ?
S2_1 C14_1 1.742(3) . ?
O1_1 C7_1 1.367(3) . ?
O1_1 C29_1 1.439(3) . ?
O2_1 C8_1 1.365(3) . ?
O2_1 C34_1 1.434(3) . ?
C1_1 C2_1 1.365(3) . ?
C1_1 C15_1 1.467(4) . ?
C2_1 C3_1 1.415(4) . ?
C2_1 H2_1 0.9500 . ?
C3_1 C4_1 1.384(4) . ?
C3_1 C12_1 1.437(3) . ?
C4_1 C5_1 1.426(4) . ?
C5_1 C6_1 1.414(4) . ?
C5_1 C10_1 1.420(3) . ?
C6_1 C7_1 1.370(4) . ?
C6_1 H6_1 0.9500 . ?
C7_1 C8_1 1.433(3) . ?
C8_1 C9_1 1.362(4) . ?
C9_1 C10_1 1.417(4) . ?
C9_1 H9_1 0.9500 . ?
C10_1 C11_1 1.419(4) . ?
C11_1 C12_1 1.389(4) . ?
C12_1 C13_1 1.420(4) . ?
C13_1 C14_1 1.368(4) . ?
C13_1 H13_1 0.9500 . ?
C14_1 C22_1 1.465(4) . ?
C15_1 C16_1 1.381(4) . ?
C15_1 C20_1 1.400(4) . ?
C16_1 C17_1 1.380(4) . ?
C16_1 H16_1 0.9500 . ?
C17_1 C18_1 1.378(5) . ?
C17_1 H17_1 0.9500 . ?
C18_1 C19_1 1.381(4) . ?
C18_1 C21_1 1.498(4) . ?
C19_1 C20_1 1.392(4) . ?
C19_1 H19_1 0.9500 . ?
C20_1 H20_1 0.9500 . ?
C21_1 H21A_1 0.9800 . ?
C21_1 H21B_1 0.9800 . ?
C21_1 H21C_1 0.9800 . ?
C22_1 C23_1 1.386(4) . ?
C22_1 C27_1 1.394(4) . ?
C23_1 C24_1 1.385(4) . ?
C23_1 H23_1 0.9500 . ?
C24_1 C25_1 1.394(4) . ?
C24_1 H24_1 0.9500 . ?
C25_1 C26_1 1.385(4) . ?
C25_1 C28_1 1.506(4) . ?
C26_1 C27_1 1.385(4) . ?
C26_1 H26_1 0.9500 . ?
C27_1 H27_1 0.9500 . ?
C28_1 H28A_1 0.9800 . ?
C28_1 H28B_1 0.9800 . ?
C28_1 H28C_1 0.9800 . ?
C29_1 C30_1 1.508(4) . ?
C29_1 H29A_1 0.9900 . ?
C29_1 H29B_1 0.9900 . ?
C30_1 C31_1 1.510(5) . ?
C30_1 H30A_1 0.9900 . ?
C30_1 H30B_1 0.9900 . ?
C31_1 C33_1 1.522(5) . ?
C31_1 C32_1 1.537(5) . ?
C31_1 H31_1 1.0000 . ?
C32_1 H32A_1 0.9800 . ?
C32_1 H32B_1 0.9800 . ?
C32_1 H32C_1 0.9800 . ?
C33_1 H33A_1 0.9800 . ?
C33_1 H33B_1 0.9800 . ?
C33_1 H33C_1 0.9800 . ?
C34_1 C35_1 1.505(4) . ?
C34_1 H34A_1 0.9900 . ?
C34_1 H34B_1 0.9900 . ?
C35_1 C36_1 1.515(5) . ?
C35_1 H35A_1 0.9900 . ?
C35_1 H35B_1 0.9900 . ?
C36_1 C37_1 1.516(6) . ?
C36_1 C38_1 1.528(5) . ?
C36_1 H36_1 1.0000 . ?
C37_1 H37A_1 0.9800 . ?
C37_1 H37B_1 0.9800 . ?
C37_1 H37C_1 0.9800 . ?
C38_1 H38A_1 0.9800 . ?
C38_1 H38B_1 0.9800 . ?
C38_1 H38C_1 0.9800 . ?
S1_2 C4_2 1.734(2) . ?
S1_2 C1_2 1.744(3) . ?
S2_2 C11_2 1.737(3) . ?
S2_2 C14_2 1.744(3) . ?
O1_2 C7_2 1.364(3) . ?
O1_2 C29_2 1.443(3) . ?
O2_2 C8_2 1.368(3) . ?
O2_2 C34B_2 1.410(12) . ?
O2_2 C34C_2 1.448(6) . ?
O2_2 C34_2 1.448(6) . ?
C1_2 C2_2 1.368(4) . ?
C1_2 C15_2 1.465(4) . ?
C2_2 C3_2 1.419(4) . ?
C2_2 H2_2 0.9500 . ?
C3_2 C4_2 1.388(4) . ?
C3_2 C12_2 1.440(3) . ?
C4_2 C5_2 1.423(3) . ?
C5_2 C6_2 1.409(4) . ?
C5_2 C10_2 1.416(3) . ?
C6_2 C7_2 1.369(4) . ?
C6_2 H6_2 0.9500 . ?
C7_2 C8_2 1.433(4) . ?
C8_2 C9_2 1.361(4) . ?
C9_2 C10_2 1.416(4) . ?
C9_2 H9_2 0.9500 . ?
C10_2 C11_2 1.420(4) . ?
C11_2 C12_2 1.389(4) . ?
C12_2 C13_2 1.424(4) . ?
C13_2 C14_2 1.359(3) . ?
C13_2 H13_2 0.9500 . ?
C14_2 C22_2 1.472(4) . ?
C15_2 C16_2 1.386(4) . ?
C15_2 C20_2 1.394(4) . ?
C16_2 C17_2 1.379(4) . ?
C16_2 H16_2 0.9500 . ?
C17_2 C18_2 1.383(5) . ?
C17_2 H17_2 0.9500 . ?
C18_2 C19_2 1.376(5) . ?
C18_2 C21_2 1.510(4) . ?
C19_2 C20_2 1.389(4) . ?
C19_2 H19_2 0.9500 . ?
C20_2 H20_2 0.9500 . ?
C21_2 H21A_2 0.9800 . ?
C21_2 H21B_2 0.9800 . ?
C21_2 H21C_2 0.9800 . ?
C22_2 C23_2 1.392(4) . ?
C22_2 C27_2 1.393(4) . ?
C23_2 C24_2 1.398(4) . ?
C23_2 H23_2 0.9500 . ?
C24_2 C25_2 1.389(4) . ?
C24_2 H24_2 0.9500 . ?
C25_2 C26_2 1.387(4) . ?
C25_2 C28_2 1.502(4) . ?
C26_2 C27_2 1.377(4) . ?
C26_2 H26_2 0.9500 . ?
C27_2 H27_2 0.9500 . ?
C28_2 H28A_2 0.9800 . ?
C28_2 H28B_2 0.9800 . ?
C28_2 H28C_2 0.9800 . ?
C29_2 C30_2 1.510(4) . ?
C29_2 H29A_2 0.9900 . ?
C29_2 H29B_2 0.9900 . ?
C30_2 C31_2 1.521(4) . ?
C30_2 H30A_2 0.9900 . ?
C30_2 H30B_2 0.9900 . ?
C31_2 C33_2 1.519(5) . ?
C31_2 C32_2 1.526(4) . ?
C31_2 H31_2 1.0000 . ?
C32_2 H32A_2 0.9800 . ?
C32_2 H32B_2 0.9800 . ?
C32_2 H32C_2 0.9800 . ?
C33_2 H33A_2 0.9800 . ?
C33_2 H33B_2 0.9800 . ?
C33_2 H33C_2 0.9800 . ?
C34_2 C35_2 1.525(8) . ?
C34_2 H34A_2 0.9900 . ?
C34_2 H34B_2 0.9900 . ?
C35_2 C36_2 1.514(9) . ?
C35_2 H35A_2 0.9900 . ?
C35_2 H35B_2 0.9900 . ?
C36_2 C38_2 1.518(11) . ?
C36_2 C37_2 1.562(10) . ?
C36_2 H36_2 1.0000 . ?
C37_2 H37A_2 0.9800 . ?
C37_2 H37B_2 0.9800 . ?
C37_2 H37C_2 0.9800 . ?
C38_2 H38A_2 0.9800 . ?
C38_2 H38B_2 0.9800 . ?
C38_2 H38C_2 0.9800 . ?
C34B_2 C35B_2 1.506(13) . ?
C34B_2 H34C_2 0.9900 . ?
C34B_2 H34D_2 0.9900 . ?
C35B_2 C36B_2 1.545(12) . ?
C35B_2 H35C_2 0.9900 . ?
C35B_2 H35D_2 0.9900 . ?
C36B_2 C38B_2 1.537(15) . ?
C36B_2 C37B_2 1.568(13) . ?
C36B_2 H36B_2 1.0000 . ?
C37B_2 H37D_2 0.9800 . ?
C37B_2 H37E_2 0.9800 . ?
C37B_2 H37F_2 0.9800 . ?
C38B_2 H38D_2 0.9800 . ?
C38B_2 H38E_2 0.9800 . ?
C38B_2 H38F_2 0.9800 . ?
C34C_2 C35C_2 1.529(15) . ?
C34C_2 H34E_2 0.9900 . ?
C34C_2 H34F_2 0.9900 . ?
C35C_2 C36C_2 1.515(15) . ?
C35C_2 H35E_2 0.9900 . ?
C35C_2 H35F_2 0.9900 . ?
C36C_2 C38C_2 1.492(17) . ?
C36C_2 C37C_2 1.559(15) . ?
C36C_2 H36C_2 1.0000 . ?
C37C_2 H37G_2 0.9800 . ?
C37C_2 H37H_2 0.9800 . ?
C37C_2 H37I_2 0.9800 . ?
C38C_2 H38G_2 0.9800 . ?
C38C_2 H38H_2 0.9800 . ?
C38C_2 H38I_2 0.9800 . ?

loop_
_geom_torsion_atom_site_label_1
_geom_torsion_atom_site_label_2
_geom_torsion_atom_site_label_3
_geom_torsion_atom_site_label_4
_geom_torsion
_geom_torsion_site_symmetry_1
_geom_torsion_site_symmetry_2
_geom_torsion_site_symmetry_3
_geom_torsion_site_symmetry_4
_geom_torsion_publ_flag
C4_1 S1_1 C1_1 C2_1 0.1(2) . . . . ?
C4_1 S1_1 C1_1 C15_1 -178.9(2) . . . . ?
C15_1 C1_1 C2_1 C3_1 178.9(3) . . . . ?
S1_1 C1_1 C2_1 C3_1 0.0(3) . . . . ?
C1_1 C2_1 C3_1 C4_1 -0.1(4) . . . . ?
C1_1 C2_1 C3_1 C12_1 -179.3(3) . . . . ?
C2_1 C3_1 C4_1 C5_1 -178.1(2) . . . . ?
C12_1 C3_1 C4_1 C5_1 1.2(4) . . . . ?
C2_1 C3_1 C4_1 S1_1 0.2(3) . . . . ?
C12_1 C3_1 C4_1 S1_1 179.5(2) . . . . ?
C1_1 S1_1 C4_1 C3_1 -0.1(2) . . . . ?
C1_1 S1_1 C4_1 C5_1 178.1(2) . . . . ?
C3_1 C4_1 C5_1 C6_1 -180.0(3) . . . . ?
S1_1 C4_1 C5_1 C6_1 2.0(4) . . . . ?
C3_1 C4_1 C5_1 C10_1 -1.2(4) . . . . ?
S1_1 C4_1 C5_1 C10_1 -179.27(19) . . . . ?
C10_1 C5_1 C6_1 C7_1 -0.3(4) . . . . ?
C4_1 C5_1 C6_1 C7_1 178.5(3) . . . . ?
C29_1 O1_1 C7_1 C6_1 -4.0(4) . . . . ?
C29_1 O1_1 C7_1 C8_1 175.7(2) . . . . ?
C5_1 C6_1 C7_1 O1_1 179.6(2) . . . . ?
C5_1 C6_1 C7_1 C8_1 0.0(4) . . . . ?
C34_1 O2_1 C8_1 C9_1 3.8(4) . . . . ?
C34_1 O2_1 C8_1 C7_1 -176.5(2) . . . . ?
O1_1 C7_1 C8_1 C9_1 -179.7(2) . . . . ?
C6_1 C7_1 C8_1 C9_1 0.0(4) . . . . ?
O1_1 C7_1 C8_1 O2_1 0.6(3) . . . . ?
C6_1 C7_1 C8_1 O2_1 -179.8(2) . . . . ?
O2_1 C8_1 C9_1 C10_1 -180.0(2) . . . . ?
C7_1 C8_1 C9_1 C10_1 0.3(4) . . . . ?
C8_1 C9_1 C10_1 C11_1 179.9(2) . . . . ?
C8_1 C9_1 C10_1 C5_1 -0.5(4) . . . . ?
C6_1 C5_1 C10_1 C9_1 0.5(4) . . . . ?
C4_1 C5_1 C10_1 C9_1 -178.3(2) . . . . ?
C6_1 C5_1 C10_1 C11_1 -179.9(2) . . . . ?
C4_1 C5_1 C10_1 C11_1 1.3(4) . . . . ?
C9_1 C10_1 C11_1 C12_1 178.2(3) . . . . ?
C5_1 C10_1 C11_1 C12_1 -1.4(4) . . . . ?
C9_1 C10_1 C11_1 S2_1 -3.1(4) . . . . ?
C5_1 C10_1 C11_1 S2_1 177.34(19) . . . . ?
C14_1 S2_1 C11_1 C12_1 -0.8(2) . . . . ?
C14_1 S2_1 C11_1 C10_1 -179.7(2) . . . . ?
C10_1 C11_1 C12_1 C13_1 -179.9(2) . . . . ?
S2_1 C11_1 C12_1 C13_1 1.2(3) . . . . ?
C10_1 C11_1 C12_1 C3_1 1.3(4) . . . . ?
S2_1 C11_1 C12_1 C3_1 -177.6(2) . . . . ?
C4_1 C3_1 C12_1 C11_1 -1.1(4) . . . . ?
C2_1 C3_1 C12_1 C11_1 178.0(3) . . . . ?
C4_1 C3_1 C12_1 C13_1 -179.7(3) . . . . ?
C2_1 C3_1 C12_1 C13_1 -0.6(5) . . . . ?
C11_1 C12_1 C13_1 C14_1 -1.1(4) . . . . ?
C3_1 C12_1 C13_1 C14_1 177.6(3) . . . . ?
C12_1 C13_1 C14_1 C22_1 -176.1(3) . . . . ?
C12_1 C13_1 C14_1 S2_1 0.4(3) . . . . ?
C11_1 S2_1 C14_1 C13_1 0.3(2) . . . . ?
C11_1 S2_1 C14_1 C22_1 177.1(2) . . . . ?
C2_1 C1_1 C15_1 C16_1 179.4(3) . . . . ?
S1_1 C1_1 C15_1 C16_1 -1.9(4) . . . . ?
C2_1 C1_1 C15_1 C20_1 -2.5(5) . . . . ?
S1_1 C1_1 C15_1 C20_1 176.2(2) . . . . ?
C20_1 C15_1 C16_1 C17_1 -1.1(5) . . . . ?
C1_1 C15_1 C16_1 C17_1 177.0(3) . . . . ?
C15_1 C16_1 C17_1 C18_1 0.5(5) . . . . ?
C16_1 C17_1 C18_1 C19_1 1.1(5) . . . . ?
C16_1 C17_1 C18_1 C21_1 -178.0(3) . . . . ?
C17_1 C18_1 C19_1 C20_1 -1.9(5) . . . . ?
C21_1 C18_1 C19_1 C20_1 177.1(3) . . . . ?
C18_1 C19_1 C20_1 C15_1 1.4(6) . . . . ?
C16_1 C15_1 C20_1 C19_1 0.2(5) . . . . ?
C1_1 C15_1 C20_1 C19_1 -178.0(3) . . . . ?
C13_1 C14_1 C22_1 C23_1 -26.0(5) . . . . ?
S2_1 C14_1 C22_1 C23_1 157.8(3) . . . . ?
C13_1 C14_1 C22_1 C27_1 151.0(3) . . . . ?
S2_1 C14_1 C22_1 C27_1 -25.2(4) . . . . ?
C27_1 C22_1 C23_1 C24_1 -1.8(5) . . . . ?
C14_1 C22_1 C23_1 C24_1 175.3(3) . . . . ?
C22_1 C23_1 C24_1 C25_1 0.4(5) . . . . ?
C23_1 C24_1 C25_1 C26_1 1.4(5) . . . . ?
C23_1 C24_1 C25_1 C28_1 -178.5(3) . . . . ?
C24_1 C25_1 C26_1 C27_1 -1.9(4) . . . . ?
C28_1 C25_1 C26_1 C27_1 178.1(3) . . . . ?
C25_1 C26_1 C27_1 C22_1 0.6(4) . . . . ?
C23_1 C22_1 C27_1 C26_1 1.3(4) . . . . ?
C14_1 C22_1 C27_1 C26_1 -175.8(3) . . . . ?
C7_1 O1_1 C29_1 C30_1 176.0(2) . . . . ?
O1_1 C29_1 C30_1 C31_1 67.8(3) . . . . ?
C29_1 C30_1 C31_1 C33_1 62.1(4) . . . . ?
C29_1 C30_1 C31_1 C32_1 -175.6(3) . . . . ?
C8_1 O2_1 C34_1 C35_1 178.6(2) . . . . ?
O2_1 C34_1 C35_1 C36_1 -68.8(3) . . . . ?
C34_1 C35_1 C36_1 C37_1 -65.0(4) . . . . ?
C34_1 C35_1 C36_1 C38_1 171.5(3) . . . . ?
C4_2 S1_2 C1_2 C2_2 -1.0(2) . . . . ?
C4_2 S1_2 C1_2 C15_2 -179.4(2) . . . . ?
C15_2 C1_2 C2_2 C3_2 179.0(3) . . . . ?
S1_2 C1_2 C2_2 C3_2 0.8(3) . . . . ?
C1_2 C2_2 C3_2 C4_2 -0.2(4) . . . . ?
C1_2 C2_2 C3_2 C12_2 -179.9(3) . . . . ?
C2_2 C3_2 C4_2 C5_2 179.6(2) . . . . ?
C12_2 C3_2 C4_2 C5_2 -0.6(4) . . . . ?
C2_2 C3_2 C4_2 S1_2 -0.6(3) . . . . ?
C12_2 C3_2 C4_2 S1_2 179.2(2) . . . . ?
C1_2 S1_2 C4_2 C3_2 0.9(2) . . . . ?
C1_2 S1_2 C4_2 C5_2 -179.3(2) . . . . ?
C3_2 C4_2 C5_2 C6_2 -179.7(3) . . . . ?
S1_2 C4_2 C5_2 C6_2 0.6(4) . . . . ?
C3_2 C4_2 C5_2 C10_2 0.1(4) . . . . ?
S1_2 C4_2 C5_2 C10_2 -179.7(2) . . . . ?
C10_2 C5_2 C6_2 C7_2 0.5(4) . . . . ?
C4_2 C5_2 C6_2 C7_2 -179.7(3) . . . . ?
C29_2 O1_2 C7_2 C6_2 -4.1(4) . . . . ?
C29_2 O1_2 C7_2 C8_2 174.3(2) . . . . ?
C5_2 C6_2 C7_2 O1_2 179.6(2) . . . . ?
C5_2 C6_2 C7_2 C8_2 1.3(4) . . . . ?
C34B_2 O2_2 C8_2 C9_2 18.1(16) . . . . ?
C34C_2 O2_2 C8_2 C9_2 6.3(7) . . . . ?
C34_2 O2_2 C8_2 C9_2 6.3(7) . . . . ?
C34B_2 O2_2 C8_2 C7_2 -161.3(16) . . . . ?
C34C_2 O2_2 C8_2 C7_2 -173.0(6) . . . . ?
C34_2 O2_2 C8_2 C7_2 -173.0(6) . . . . ?
O1_2 C7_2 C8_2 C9_2 179.0(2) . . . . ?
C6_2 C7_2 C8_2 C9_2 -2.5(4) . . . . ?
O1_2 C7_2 C8_2 O2_2 -1.6(3) . . . . ?
C6_2 C7_2 C8_2 O2_2 176.9(2) . . . . ?
O2_2 C8_2 C9_2 C10_2 -177.5(2) . . . . ?
C7_2 C8_2 C9_2 C10_2 1.8(4) . . . . ?
C8_2 C9_2 C10_2 C5_2 0.1(4) . . . . ?
C8_2 C9_2 C10_2 C11_2 179.8(3) . . . . ?
C6_2 C5_2 C10_2 C9_2 -1.3(4) . . . . ?
C4_2 C5_2 C10_2 C9_2 179.0(2) . . . . ?
C6_2 C5_2 C10_2 C11_2 179.0(2) . . . . ?
C4_2 C5_2 C10_2 C11_2 -0.7(4) . . . . ?
C9_2 C10_2 C11_2 C12_2 -177.6(3) . . . . ?
C5_2 C10_2 C11_2 C12_2 2.1(4) . . . . ?
C9_2 C10_2 C11_2 S2_2 -0.4(4) . . . . ?
C5_2 C10_2 C11_2 S2_2 179.3(2) . . . . ?
C14_2 S2_2 C11_2 C12_2 0.8(2) . . . . ?
C14_2 S2_2 C11_2 C10_2 -176.8(2) . . . . ?
C10_2 C11_2 C12_2 C13_2 177.1(2) . . . . ?
S2_2 C11_2 C12_2 C13_2 -0.5(3) . . . . ?
C10_2 C11_2 C12_2 C3_2 -2.6(4) . . . . ?
S2_2 C11_2 C12_2 C3_2 179.8(2) . . . . ?
C4_2 C3_2 C12_2 C11_2 1.8(4) . . . . ?
C2_2 C3_2 C12_2 C11_2 -178.4(3) . . . . ?
C4_2 C3_2 C12_2 C13_2 -177.9(3) . . . . ?
C2_2 C3_2 C12_2 C13_2 1.9(5) . . . . ?
C11_2 C12_2 C13_2 C14_2 -0.2(3) . . . . ?
C3_2 C12_2 C13_2 C14_2 179.5(3) . . . . ?
C12_2 C13_2 C14_2 C22_2 -177.8(3) . . . . ?
C12_2 C13_2 C14_2 S2_2 0.8(3) . . . . ?
C11_2 S2_2 C14_2 C13_2 -0.9(2) . . . . ?
C11_2 S2_2 C14_2 C22_2 177.8(2) . . . . ?
C2_2 C1_2 C15_2 C16_2 167.3(3) . . . . ?
S1_2 C1_2 C15_2 C16_2 -14.7(4) . . . . ?
C2_2 C1_2 C15_2 C20_2 -13.1(5) . . . . ?
S1_2 C1_2 C15_2 C20_2 165.0(3) . . . . ?
C20_2 C15_2 C16_2 C17_2 -0.1(5) . . . . ?
C1_2 C15_2 C16_2 C17_2 179.6(3) . . . . ?
C15_2 C16_2 C17_2 C18_2 -0.4(6) . . . . ?
C16_2 C17_2 C18_2 C19_2 0.5(6) . . . . ?
C16_2 C17_2 C18_2 C21_2 -178.5(4) . . . . ?
C17_2 C18_2 C19_2 C20_2 -0.2(6) . . . . ?
C21_2 C18_2 C19_2 C20_2 178.8(4) . . . . ?
C18_2 C19_2 C20_2 C15_2 -0.3(6) . . . . ?
C16_2 C15_2 C20_2 C19_2 0.5(5) . . . . ?
C1_2 C15_2 C20_2 C19_2 -179.2(3) . . . . ?
C13_2 C14_2 C22_2 C23_2 16.0(5) . . . . ?
S2_2 C14_2 C22_2 C23_2 -162.5(2) . . . . ?
C13_2 C14_2 C22_2 C27_2 -165.1(3) . . . . ?
S2_2 C14_2 C22_2 C27_2 16.4(4) . . . . ?
C27_2 C22_2 C23_2 C24_2 1.4(5) . . . . ?
C14_2 C22_2 C23_2 C24_2 -179.7(3) . . . . ?
C22_2 C23_2 C24_2 C25_2 -2.2(5) . . . . ?
C23_2 C24_2 C25_2 C26_2 1.3(5) . . . . ?
C23_2 C24_2 C25_2 C28_2 -178.0(3) . . . . ?
C24_2 C25_2 C26_2 C27_2 0.4(5) . . . . ?
C28_2 C25_2 C26_2 C27_2 179.7(3) . . . . ?
C25_2 C26_2 C27_2 C22_2 -1.2(5) . . . . ?
C23_2 C22_2 C27_2 C26_2 0.3(5) . . . . ?
C14_2 C22_2 C27_2 C26_2 -178.7(3) . . . . ?
C7_2 O1_2 C29_2 C30_2 -179.8(2) . . . . ?
O1_2 C29_2 C30_2 C31_2 63.9(3) . . . . ?
C29_2 C30_2 C31_2 C33_2 64.5(3) . . . . ?
C29_2 C30_2 C31_2 C32_2 -171.8(3) . . . . ?
C8_2 O2_2 C34_2 C35_2 -177.3(6) . . . . ?
O2_2 C34_2 C35_2 C36_2 -73.9(10) . . . . ?
C34_2 C35_2 C36_2 C38_2 -67.2(8) . . . . ?
C34_2 C35_2 C36_2 C37_2 170.0(6) . . . . ?
C8_2 O2_2 C34B_2 C35B_2 166.1(14) . . . . ?
O2_2 C34B_2 C35B_2 C36B_2 -174.3(19) . . . . ?
C34B_2 C35B_2 C36B_2 C38B_2 68(2) . . . . ?
C34B_2 C35B_2 C36B_2 C37B_2 -171(2) . . . . ?
C8_2 O2_2 C34C_2 C35C_2 158.8(18) . . . . ?
O2_2 C34C_2 C35C_2 C36C_2 173(3) . . . . ?
C34C_2 C35C_2 C36C_2 C38C_2 -54(4) . . . . ?
C34C_2 C35C_2 C36C_2 C37C_2 167(3) . . . . ?
